data_9002253
loop_
_publ_author_name
'Ottolini, L.'
'Camara, F.'
'Bigi, S.'

_publ_section_title
;An investigation of matrix effects in the analysis of fluorine in
 humite-group minerals by EMPA, SIMS, and SREF Sample: Chum HV-41 n.2
;
_journal_name_full 'American Mineralogist'
_journal_page_first 89
_journal_page_last 102
_journal_volume 85
_journal_year 2000
_chemical_formula_sum 'F1.28 H0.66 Mg9 O16.72 Si4'
_chemical_name_mineral Chondrodite
_space_group_IT_number 14
_symmetry_space_group_name_Hall '-P 2xab'
_symmetry_space_group_name_H-M 'P 21/b 1 1'
_cell_angle_alpha 100.843
_cell_angle_beta 90
_cell_angle_gamma 90
_cell_length_a 4.7405
_cell_length_b 10.2377
_cell_length_c 13.6496
_cell_formula_units_Z 2
_cell_volume 650.613
_database_code_amcsd 0002337
_exptl_crystal_density_diffrn 3.183
_cod_original_formula_sum 'Si4 Mg9 O16.72 F1.28 H.66'
_cod_database_code 9002253

loop_
_space_group_symop_operation_xyz
x,y,z
1/2-x,1/2+y,z
1/2+x,1/2-y,-z
-x,-y,-z

loop_
_atom_site_label
_atom_site_fract_x
_atom_site_fract_y
_atom_site_fract_z
_atom_site_occupancy
_atom_site_U_iso_or_equiv
Si1 0.07329 0.06623 0.38930 1.00000 0.00393
Si2 0.07641 0.17670 0.83511 1.00000 0.00393
Mg1A 0.50000 0.00000 0.50000 1.00000 0.00583
Mg1B 0.49743 0.94627 0.27421 1.00000 0.00608
Mg25 0.00928 0.14038 0.17026 1.00000 0.00621
Mg26 0.50876 0.25023 0.38825 1.00000 0.00570
Mg3 0.49277 0.87792 0.04299 1.00000 0.00659
O11 0.73294 0.06451 0.38811 1.00000 0.00519
O12 0.27787 0.41947 0.38776 1.00000 0.00507
O13 0.22308 0.11240 0.29312 1.00000 0.00545
O14 0.22238 0.15881 0.48636 1.00000 0.00545
O21 0.23624 0.32276 0.16287 1.00000 0.00507
O22 0.77897 0.96885 0.16257 1.00000 0.00557
O23 0.72430 0.27994 0.26273 1.00000 0.00570
O24 0.72808 0.22680 0.07021 1.00000 0.00570
F5 0.26152 0.04630 0.05566 0.64000 0.00861
O5 0.26152 0.04630 0.05566 0.36000 0.00861
H 0.06700 -0.02100 0.01300 0.33000 0.05712

loop_
_cod_related_entry_id
_cod_related_entry_database
_cod_related_entry_code
1 AMCSD 0002337
